data_4022447
loop_
_publ_author_name
'Franciszek S\;aczewski'
'Jaros\/law S\;aczewski'
'Maria Gdaniec'

_publ_section_title
;
 Synthesis, Molecular Structure, and Applications of
 2-Hydroxylamino-4,5-dihydroimidazolium-O-sulfonate to the
 Synthesis of Novel Heterocyclic Ring Systems
;
_journal_name_full 'Journal of Organic Chemistry'
_journal_page_first 4791
_journal_page_last 4796
_journal_paper_doi 10.1021/jo034309n
_journal_volume 68
_journal_year 2003
_chemical_formula_sum 'C3 H7 N3 O4 S'
_chemical_formula_weight 181.18
_chemical_melting_point 227.0(10)
_chemical_name_systematic
; 
2-hydroxylamino-4,5-dihydroimidazolium-O-sulfonate 
;
_space_group_IT_number 14
_symmetry_cell_setting monoclinic
_symmetry_space_group_name_Hall '-P 2yn'
_symmetry_space_group_name_H-M 'P 1 21/n 1'
_atom_sites_solution_hydrogens difmap
_atom_sites_solution_primary direct
_atom_sites_solution_secondary difmap
_audit_creation_method SHELXL-97
_cell_angle_alpha 90.00
_cell_angle_beta 102.393(5)
_cell_angle_gamma 90.00
_cell_formula_units_Z 4
_cell_length_a 5.4594(3)
_cell_length_b 12.0514(7)
_cell_length_c 10.5212(6)
_cell_measurement_reflns_used 3220
_cell_measurement_temperature 130(2)
_cell_volume 676.10(7)
_computing_cell_refinement 'KM4RED, Version 1.166, 2000'
_computing_data_collection 'KM4CCD, Version 1.166, 2000'
_computing_data_reduction 'KM4RED, Version 1.166, 2000'
_computing_molecular_graphics
; 
Stereochemical Workstation, Siemens Analytical X-Ray Instruments, Inc., 1989.
;
_computing_publication_material 'SHELXL-97 (Sheldrick, 1997)'
_computing_structure_refinement 'SHELXL-97 (Sheldrick, 1997)'
_computing_structure_solution 'SHELXS-97 (Sheldrick, 1990)'
_diffrn_ambient_temperature 130(2)
_diffrn_measured_fraction_theta_full 0.997
_diffrn_measured_fraction_theta_max 0.997
_diffrn_measurement_device_type 'KumaCCD diffractometer'
_diffrn_measurement_method '\o scan'
_diffrn_radiation_monochromator graphite
_diffrn_radiation_source 'fine-focus sealed tube'
_diffrn_radiation_type MoK\a
_diffrn_radiation_wavelength 0.71073
_diffrn_reflns_av_R_equivalents 0.0254
_diffrn_reflns_av_sigmaI/netI 0.0149
_diffrn_reflns_limit_h_max 6
_diffrn_reflns_limit_h_min -6
_diffrn_reflns_limit_k_max 15
_diffrn_reflns_limit_k_min -15
_diffrn_reflns_limit_l_max 13
_diffrn_reflns_limit_l_min -13
_diffrn_reflns_number 5635
_diffrn_reflns_theta_full 27.09
_diffrn_reflns_theta_max 27.09
_diffrn_reflns_theta_min 3.91
_diffrn_standards_decay_% <1.5
_diffrn_standards_interval_count 50
_exptl_absorpt_coefficient_mu 0.449
_exptl_absorpt_correction_type none
_exptl_crystal_density_diffrn 1.780
_exptl_crystal_density_method 'not measured'
_exptl_crystal_description brick
_exptl_crystal_F_000 376
_exptl_crystal_size_max 0.20
_exptl_crystal_size_mid 0.20
_exptl_crystal_size_min 0.20
_refine_diff_density_max 0.302
_refine_diff_density_min -0.385
_refine_diff_density_rms 0.051
_refine_ls_extinction_coef 0.0086(19)
_refine_ls_extinction_expression Fc^*^=kFc[1+0.001xFc^2^\l^3^/sin(2\q)]^-1/4^
_refine_ls_extinction_method SHELXL
_refine_ls_goodness_of_fit_ref 1.040
_refine_ls_hydrogen_treatment refall
_refine_ls_matrix_type full
_refine_ls_number_parameters 129
_refine_ls_number_reflns 1479
_refine_ls_number_restraints 0
_refine_ls_restrained_S_all 1.040
_refine_ls_R_factor_all 0.0271
_refine_ls_R_factor_gt 0.0260
_refine_ls_shift/su_max 0.000
_refine_ls_shift/su_mean 0.000
_refine_ls_structure_factor_coef Fsqd
_refine_ls_weighting_details 'calc w=1/[\s^2^(Fo^2^)+(0.0333P)^2^+0.4665P] where P=(Fo^2^+2Fc^2^)/3'
_refine_ls_weighting_scheme calc
_refine_ls_wR_factor_gt 0.0672
_refine_ls_wR_factor_ref 0.0682
_reflns_number_gt 1427
_reflns_number_total 1479
_reflns_threshold_expression >2sigma(I)
_cod_duplicate_entry 4022442
_cod_data_source_file jo034309nsi20030408_013443_1.cif
_cod_data_source_block cmpd-1
_cod_depositor_comments
;
The following automatic conversions were performed:

'_chemical_melting_point' value '226-228' was changed to '227.0(10)'
- the average value was taken and precision was estimated.

Automatic conversion script
Id: cif_fix_values 1646 2011-03-28 12:23:43Z adriana 
;
_cod_original_sg_symbol_H-M 'P 21/n'
_cod_database_code 4022447

loop_
_symmetry_equiv_pos_as_xyz
'x, y, z'
'-x+1/2, y+1/2, -z+1/2'
'-x, -y, -z'
'x-1/2, -y-1/2, z-1/2'

loop_
_atom_site_label
_atom_site_type_symbol
_atom_site_fract_x
_atom_site_fract_y
_atom_site_fract_z
_atom_site_U_iso_or_equiv
_atom_site_adp_type
_atom_site_occupancy
_atom_site_symmetry_multiplicity
_atom_site_calc_flag
S1 S 0.04882(6) 0.74745(2) 0.55131(3) 0.01254(13) Uani 1 1 d
O3 O -0.16250(17) 0.82023(8) 0.50591(10) 0.0181(2) Uani 1 1 d
N3 N 0.4026(2) 0.69048(9) 0.44779(11) 0.0148(2) Uani 1 1 d
N2 N 0.1749(2) 0.58648(10) 0.26986(11) 0.0168(2) Uani 1 1 d
N1 N 0.5640(2) 0.53829(9) 0.35429(11) 0.0152(2) Uani 1 1 d
O4 O 0.19025(17) 0.76118(7) 0.42738(9) 0.0147(2) Uani 1 1 d
O2 O -0.01461(18) 0.63104(8) 0.55434(9) 0.0171(2) Uani 1 1 d
O1 O 0.22579(18) 0.78576(9) 0.66457(10) 0.0207(2) Uani 1 1 d
C3 C 0.3803(2) 0.60869(10) 0.35758(12) 0.0131(3) Uani 1 1 d
C2 C 0.2121(3) 0.48711(12) 0.19491(13) 0.0173(3) Uani 1 1 d
C1 C 0.4937(3) 0.46325(13) 0.24293(14) 0.0222(3) Uani 1 1 d
H1 H 0.705(4) 0.5399(16) 0.4044(18) 0.027(5) Uiso 1 1 d
H2 H 0.054(4) 0.6270(17) 0.2514(19) 0.032(5) Uiso 1 1 d
H3 H 0.529(4) 0.7262(16) 0.4633(19) 0.028(5) Uiso 1 1 d
H1A H 0.520(4) 0.3919(17) 0.2713(19) 0.030(5) Uiso 1 1 d
H1B H 0.592(4) 0.4820(18) 0.177(2) 0.036(5) Uiso 1 1 d
H2A H 0.107(4) 0.4276(16) 0.2139(18) 0.027(5) Uiso 1 1 d
H2B H 0.170(3) 0.5016(16) 0.1029(18) 0.027(5) Uiso 1 1 d

loop_
_atom_site_aniso_label
_atom_site_aniso_U_11
_atom_site_aniso_U_22
_atom_site_aniso_U_33
_atom_site_aniso_U_23
_atom_site_aniso_U_13
_atom_site_aniso_U_12
S1 0.00977(19) 0.01342(19) 0.01405(18) -0.00199(10) 0.00170(12) -0.00066(10)
O3 0.0124(4) 0.0173(5) 0.0244(5) -0.0019(4) 0.0037(4) 0.0027(4)
N3 0.0085(5) 0.0151(5) 0.0205(6) -0.0023(4) 0.0026(4) 0.0014(4)
N2 0.0140(6) 0.0166(6) 0.0177(6) -0.0014(4) -0.0011(4) 0.0035(4)
N1 0.0126(5) 0.0167(5) 0.0151(5) -0.0013(4) 0.0005(4) 0.0022(4)
O4 0.0119(5) 0.0149(5) 0.0181(5) 0.0025(3) 0.0049(4) 0.0041(3)
O2 0.0166(5) 0.0149(5) 0.0195(5) 0.0006(3) 0.0027(4) -0.0030(4)
O1 0.0175(5) 0.0234(5) 0.0191(5) -0.0069(4) -0.0008(4) -0.0016(4)
C3 0.0128(6) 0.0143(6) 0.0128(6) 0.0034(5) 0.0039(5) -0.0004(5)
C2 0.0181(7) 0.0167(6) 0.0161(6) -0.0022(5) 0.0014(5) -0.0004(5)
C1 0.0214(7) 0.0225(7) 0.0196(7) -0.0066(6) -0.0023(6) 0.0069(6)

loop_
_atom_type_symbol
_atom_type_description
_atom_type_scat_dispersion_real
_atom_type_scat_dispersion_imag
_atom_type_scat_source
C C 0.0033 0.0016 'International Tables Vol C Tables 4.2.6.8 and 6.1.1.4'
H H 0.0000 0.0000 'International Tables Vol C Tables 4.2.6.8 and 6.1.1.4'
N N 0.0061 0.0033 'International Tables Vol C Tables 4.2.6.8 and 6.1.1.4'
O O 0.0106 0.0060 'International Tables Vol C Tables 4.2.6.8 and 6.1.1.4'
S S 0.1246 0.1234 'International Tables Vol C Tables 4.2.6.8 and 6.1.1.4'

loop_
_geom_angle_atom_site_label_1
_geom_angle_atom_site_label_2
_geom_angle_atom_site_label_3
_geom_angle
O1 S1 O3 115.15(6)
O1 S1 O2 114.45(6)
O3 S1 O2 114.68(6)
O1 S1 O4 106.00(6)
O3 S1 O4 98.79(5)
O2 S1 O4 105.53(5)
C3 N3 O4 112.54(10)
C3 N3 H3 118.5(14)
O4 N3 H3 110.5(14)
C3 N2 C2 110.23(11)
C3 N2 H2 124.9(14)
C2 N2 H2 124.2(14)
C3 N1 C1 110.34(11)
C3 N1 H1 124.9(13)
C1 N1 H1 124.5(13)
N3 O4 S1 108.93(7)
N2 C3 N1 112.85(12)
N2 C3 N3 124.96(12)
N1 C3 N3 122.09(12)
N2 C2 C1 102.66(11)
N2 C2 H2A 109.7(11)
C1 C2 H2A 112.8(11)
N2 C2 H2B 111.2(11)
C1 C2 H2B 111.8(11)
H2A C2 H2B 108.5(16)
N1 C1 C2 102.67(11)
N1 C1 H1A 108.9(12)
C2 C1 H1A 111.1(12)
N1 C1 H1B 109.2(12)
C2 C1 H1B 112.4(12)
H1A C1 H1B 112.0(17)

loop_
_geom_bond_atom_site_label_1
_geom_bond_atom_site_label_2
_geom_bond_distance
S1 O1 1.4396(10)
S1 O3 1.4463(10)
S1 O2 1.4471(10)
S1 O4 1.6600(10)
N3 C3 1.3556(17)
N3 O4 1.4176(14)
N3 H3 0.80(2)
N2 C3 1.3180(17)
N2 C2 1.4718(17)
N2 H2 0.81(2)
N1 C3 1.3198(17)
N1 C1 1.4645(17)
N1 H1 0.84(2)
C2 C1 1.5386(19)
C2 H2A 0.964(19)
C2 H2B 0.962(18)
C1 H1A 0.91(2)
C1 H1B 0.98(2)

loop_
_geom_hbond_atom_site_label_D
_geom_hbond_atom_site_label_H
_geom_hbond_atom_site_label_A
_geom_hbond_distance_DH
_geom_hbond_distance_HA
_geom_hbond_distance_DA
_geom_hbond_angle_DHA
_geom_hbond_site_symmetry_A
N1 H1 O2 0.84(2) 2.23(2) 2.9821(15) 148.8(17) 1_655
N3 H3 O3 0.80(2) 2.00(2) 2.7987(15) 178(2) 1_655
N1 H1 O2 0.84(2) 2.64(2) 3.1818(15) 123.8(16) 3_666
N2 H2 O1 0.81(2) 2.11(2) 2.9058(15) 167.6(19) 4_575

loop_
_geom_torsion_atom_site_label_1
_geom_torsion_atom_site_label_2
_geom_torsion_atom_site_label_3
_geom_torsion_atom_site_label_4
_geom_torsion
C3 N3 O4 S1 114.78(10)
O1 S1 O4 N3 63.63(9)
O3 S1 O4 N3 -176.92(8)
O2 S1 O4 N3 -58.14(9)
C2 N2 C3 N1 0.90(15)
C2 N2 C3 N3 -175.54(12)
C1 N1 C3 N2 6.63(16)
C1 N1 C3 N3 -176.82(12)
O4 N3 C3 N2 -8.25(18)
O4 N3 C3 N1 175.62(11)
C3 N2 C2 C1 -7.40(15)
C3 N1 C1 C2 -10.66(15)
N2 C2 C1 N1 10.34(14)

loop_
_cod_related_entry_id
_cod_related_entry_database
_cod_related_entry_code
1 ChemSpider 9140347
